data_4320766
loop_
_publ_author_name
'Volker Raab'
'Jennifer Kipke'
'Olaf Burghaus'
'J\"org Sundermeyer'

_publ_contact_author
;
         Joerg Sundermeyer
         Fachbereich Chemie der Universit\"at
         Philipps Universit\"at Marburg
         Hans-Meerwein-Str.
         35032 Marburg
         Bundesrepublik Deutschland
;
_publ_contact_author_email jsu@chemie.uni-marburg.de
_publ_contact_author_fax '+49 6421 2828917 '
_publ_contact_author_phone '+49 6421 2825693 '
_publ_section_title
;
 Copper Complexes of Novel Superbasic Peralkylguanidine Derivatives of
 Tris(2-aminoethyl)amine as Constraint Geometry Ligands
;
_journal_name_full 'Inorganic Chemistry'
_journal_page_first 6964
_journal_page_last 6971
_journal_paper_doi 10.1021/ic010563r
_journal_volume 40
_journal_year 2001
_chemical_formula_sum 'C21 H48 Cl Cu N10 O'
_chemical_formula_weight 555.69
_chemical_name_systematic
;
  ?
;
_space_group_IT_number 148
_symmetry_cell_setting trigonal
_symmetry_space_group_name_Hall '-R 3'
_symmetry_space_group_name_H-M 'R -3 :H'
_atom_sites_solution_hydrogens geom
_atom_sites_solution_primary direct
_atom_sites_solution_secondary difmap
_audit_creation_method SHELXL-97
_cell_angle_alpha 90.00
_cell_angle_beta 90.00
_cell_angle_gamma 120.00
_cell_formula_units_Z 6
_cell_length_a 11.8131(17)
_cell_length_b 11.8131(17)
_cell_length_c 35.056(5)
_cell_measurement_temperature 203(2)
_cell_volume 4236.6(11)
_computing_structure_refinement 'SHELXL-97 (Sheldrick, 1997)'
_computing_structure_solution 'SHELXS-97 (Sheldrick, 1990)'
_diffrn_ambient_temperature 203(2)
_diffrn_measured_fraction_theta_full 0.995
_diffrn_measured_fraction_theta_max 0.995
_diffrn_radiation_monochromator graphite
_diffrn_radiation_source 'fine-focus sealed tube'
_diffrn_radiation_type MoK\a
_diffrn_radiation_wavelength 0.71073
_diffrn_reflns_av_R_equivalents 0.0491
_diffrn_reflns_av_sigmaI/netI 0.0243
_diffrn_reflns_limit_h_max 0
_diffrn_reflns_limit_h_min -12
_diffrn_reflns_limit_k_max 0
_diffrn_reflns_limit_k_min -12
_diffrn_reflns_limit_l_max 41
_diffrn_reflns_limit_l_min -41
_diffrn_reflns_number 1916
_diffrn_reflns_theta_full 25.00
_diffrn_reflns_theta_max 25.00
_diffrn_reflns_theta_min 2.31
_exptl_absorpt_coefficient_mu 0.900
_exptl_absorpt_correction_T_max 0.9480
_exptl_absorpt_correction_T_min 0.5633
_exptl_crystal_density_diffrn 1.307
_exptl_crystal_density_method 'not measured'
_exptl_crystal_F_000 1787
_exptl_crystal_size_max 0.72
_exptl_crystal_size_mid 0.51
_exptl_crystal_size_min 0.06
_refine_diff_density_max 0.894
_refine_diff_density_min -0.788
_refine_diff_density_rms 0.075
_refine_ls_extinction_method none
_refine_ls_goodness_of_fit_ref 1.055
_refine_ls_hydrogen_treatment mixed
_refine_ls_matrix_type full
_refine_ls_number_parameters 167
_refine_ls_number_reflns 1649
_refine_ls_number_restraints 0
_refine_ls_restrained_S_all 1.055
_refine_ls_R_factor_all 0.0456
_refine_ls_R_factor_gt 0.0432
_refine_ls_shift/su_max 0.013
_refine_ls_shift/su_mean 0.002
_refine_ls_structure_factor_coef Fsqd
_refine_ls_weighting_details 'calc w=1/[\s^2^(Fo^2^)+(0.0790P)^2^+10.4437P] where P=(Fo^2^+2Fc^2^)/3'
_refine_ls_weighting_scheme calc
_refine_ls_wR_factor_gt 0.1179
_refine_ls_wR_factor_ref 0.1206
_reflns_number_gt 1544
_reflns_number_total 1649
_reflns_threshold_expression >2sigma(I)
_cod_data_source_file ic010563r_3.cif
_cod_data_source_block vr02
_cod_depositor_comments
;

2021-04-13
Z value and formula fixed to values more according to usual
chemical conventions.                 miguel
;
_cod_original_formula_sum 'C126 H288 Cl6 Cu6 N60 O6'
_cod_original_formula_weight 3334.16
_cod_original_formula_units_Z 1
_cod_original_sg_symbol_H-M 'R -3'
_cod_database_code 4320766

loop_
_symmetry_equiv_pos_as_xyz
'x, y, z'
'-y, x-y, z'
'-x+y, -x, z'
'x+2/3, y+1/3, z+1/3'
'-y+2/3, x-y+1/3, z+1/3'
'-x+y+2/3, -x+1/3, z+1/3'
'x+1/3, y+2/3, z+2/3'
'-y+1/3, x-y+2/3, z+2/3'
'-x+y+1/3, -x+2/3, z+2/3'
'-x, -y, -z'
'y, -x+y, -z'
'x-y, x, -z'
'-x+2/3, -y+1/3, -z+1/3'
'y+2/3, -x+y+1/3, -z+1/3'
'x-y+2/3, x+1/3, -z+1/3'
'-x+1/3, -y+2/3, -z+2/3'
'y+1/3, -x+y+2/3, -z+2/3'
'x-y+1/3, x+2/3, -z+2/3'

loop_
_atom_site_label
_atom_site_type_symbol
_atom_site_fract_x
_atom_site_fract_y
_atom_site_fract_z
_atom_site_U_iso_or_equiv
_atom_site_adp_type
_atom_site_occupancy
_atom_site_symmetry_multiplicity
_atom_site_calc_flag
_atom_site_refinement_flags
_atom_site_disorder_assembly
_atom_site_disorder_group
Cu1 Cu 0.6667 0.3333 0.116158(14) 0.0229(2) Uani 1 3 d S . .
N1 N 0.6667 0.3333 0.17862(10) 0.0218(7) Uani 1 3 d S . .
N2 N 0.4898(2) 0.3249(2) 0.12200(6) 0.0261(5) Uani 1 1 d . . .
N3 N 0.3427(2) 0.3924(2) 0.10057(6) 0.0290(5) Uani 1 1 d . . .
N4 N 0.3903(2) 0.2585(2) 0.06322(6) 0.0323(5) Uani 1 1 d . . .
C1 C 0.5322(2) 0.2958(2) 0.18879(7) 0.0247(5) Uani 1 1 d . . .
C2 C 0.4786(2) 0.3588(3) 0.16157(7) 0.0266(5) Uani 1 1 d . . .
C3 C 0.4118(2) 0.3273(2) 0.09646(7) 0.0252(5) Uani 1 1 d . . .
C4 C 0.4058(3) 0.5252(3) 0.11471(9) 0.0350(6) Uani 1 1 d . . .
C5 C 0.2172(3) 0.3493(3) 0.08240(9) 0.0331(6) Uani 1 1 d . . .
C6 C 0.4242(4) 0.1564(4) 0.06119(10) 0.0438(8) Uani 1 1 d . . .
C7 C 0.3882(3) 0.3167(4) 0.02667(9) 0.0442(8) Uani 1 1 d . . .
Cl1 Cl 0.3333 0.6667 0.02829(4) 0.0425(3) Uani 1 3 d S . .
H1B H 0.526(3) 0.322(3) 0.2163(9) 0.030(7) Uiso 1 1 d . . .
H2B H 0.526(3) 0.450(3) 0.1652(9) 0.026(7) Uiso 1 1 d . . .
H2A H 0.385(3) 0.327(3) 0.1678(8) 0.029(7) Uiso 1 1 d . . .
H5B H 0.226(3) 0.402(3) 0.0616(10) 0.038(8) Uiso 1 1 d . . .
H4B H 0.493(3) 0.551(3) 0.1200(9) 0.034(8) Uiso 1 1 d . . .
H1A H 0.479(3) 0.203(3) 0.1863(8) 0.030(7) Uiso 1 1 d . . .
H5A H 0.161(3) 0.359(3) 0.1001(10) 0.040(8) Uiso 1 1 d . . .
H4A H 0.399(4) 0.576(4) 0.0960(11) 0.052(10) Uiso 1 1 d . . .
O1 O 0.0000 0.0000 0.0291(4) 0.200(7) Uani 1 3 d S . .
H4C H 0.371(4) 0.530(4) 0.1409(12) 0.057(10) Uiso 1 1 d . . .
H5C H 0.182(3) 0.261(3) 0.0747(9) 0.038(8) Uiso 1 1 d . . .
H6A H 0.409(4) 0.110(4) 0.0861(12) 0.057(11) Uiso 1 1 d . . .
H6B H 0.506(5) 0.183(4) 0.0537(13) 0.067(13) Uiso 1 1 d . . .
H7A H 0.394(4) 0.402(4) 0.0297(10) 0.053(10) Uiso 1 1 d . . .
H7B H 0.307(4) 0.255(4) 0.0127(11) 0.059(11) Uiso 1 1 d . . .
H6C H 0.371(4) 0.098(4) 0.0429(11) 0.056(10) Uiso 1 1 d . . .
H7F H 0.462(4) 0.327(4) 0.0114(12) 0.068(12) Uiso 1 1 d . . .

loop_
_atom_site_aniso_label
_atom_site_aniso_U_11
_atom_site_aniso_U_22
_atom_site_aniso_U_33
_atom_site_aniso_U_23
_atom_site_aniso_U_13
_atom_site_aniso_U_12
Cu1 0.0227(3) 0.0227(3) 0.0233(3) 0.000 0.000 0.01136(13)
N1 0.0205(10) 0.0205(10) 0.0242(17) 0.000 0.000 0.0103(5)
N2 0.0253(10) 0.0282(11) 0.0275(11) -0.0011(8) -0.0015(8) 0.0153(9)
N3 0.0264(11) 0.0266(11) 0.0370(12) -0.0007(9) -0.0044(9) 0.0155(9)
N4 0.0369(12) 0.0402(13) 0.0268(12) -0.0037(9) -0.0059(9) 0.0244(11)
C1 0.0242(13) 0.0249(13) 0.0253(13) 0.0005(9) 0.0023(9) 0.0124(10)
C2 0.0254(13) 0.0284(14) 0.0285(13) -0.0030(10) -0.0025(10) 0.0153(11)
C3 0.0216(12) 0.0224(12) 0.0304(13) 0.0015(9) 0.0009(9) 0.0101(10)
C4 0.0351(16) 0.0271(14) 0.0449(17) -0.0018(12) -0.0058(12) 0.0171(12)
C5 0.0249(13) 0.0359(15) 0.0400(16) 0.0064(12) -0.0015(11) 0.0164(12)
C6 0.052(2) 0.0514(19) 0.0414(18) -0.0173(15) -0.0150(15) 0.0361(16)
C7 0.0449(18) 0.065(2) 0.0272(15) 0.0046(14) -0.0029(13) 0.0308(17)
Cl1 0.0462(5) 0.0462(5) 0.0350(6) 0.000 0.000 0.0231(2)
O1 0.088(3) 0.088(3) 0.42(2) 0.000 0.000 0.0439(15)

loop_
_atom_type_symbol
_atom_type_description
_atom_type_scat_dispersion_real
_atom_type_scat_dispersion_imag
_atom_type_scat_source
C C 0.0033 0.0016 'International Tables Vol C Tables 4.2.6.8 and 6.1.1.4'
H H 0.0000 0.0000 'International Tables Vol C Tables 4.2.6.8 and 6.1.1.4'
Cl Cl 0.1484 0.1585 'International Tables Vol C Tables 4.2.6.8 and 6.1.1.4'
Cu Cu 0.3201 1.2651 'International Tables Vol C Tables 4.2.6.8 and 6.1.1.4'
N N 0.0061 0.0033 'International Tables Vol C Tables 4.2.6.8 and 6.1.1.4'
O O 0.0106 0.0060 'International Tables Vol C Tables 4.2.6.8 and 6.1.1.4'

loop_
_geom_angle_atom_site_label_1
_geom_angle_atom_site_label_2
_geom_angle_atom_site_label_3
_geom_angle
_geom_angle_site_symmetry_1
_geom_angle_site_symmetry_3
_geom_angle_publ_flag
N2 Cu1 N2 119.02(2) 2_655 . ?
N2 Cu1 N2 119.01(2) 2_655 3_665 ?
N2 Cu1 N2 119.02(2) . 3_665 ?
N2 Cu1 N1 84.27(6) 2_655 . ?
N2 Cu1 N1 84.27(6) . . ?
N2 Cu1 N1 84.27(6) 3_665 . ?
C1 N1 C1 114.27(13) . 2_655 ?
C1 N1 C1 114.27(13) . 3_665 ?
C1 N1 C1 114.27(13) 2_655 3_665 ?
C1 N1 Cu1 104.09(16) . . ?
C1 N1 Cu1 104.09(16) 2_655 . ?
C1 N1 Cu1 104.09(16) 3_665 . ?
C3 N2 C2 119.1(2) . . ?
C3 N2 Cu1 130.38(17) . . ?
C2 N2 Cu1 108.03(15) . . ?
C3 N3 C4 120.8(2) . . ?
C3 N3 C5 122.9(2) . . ?
C4 N3 C5 114.4(2) . . ?
C3 N4 C6 119.2(2) . . ?
C3 N4 C7 120.6(2) . . ?
C6 N4 C7 115.2(3) . . ?
N1 C1 C2 110.6(2) . . ?
N2 C2 C1 110.0(2) . . ?
N2 C3 N4 119.9(2) . . ?
N2 C3 N3 124.4(2) . . ?
N4 C3 N3 115.7(2) . . ?

loop_
_geom_bond_atom_site_label_1
_geom_bond_atom_site_label_2
_geom_bond_distance
_geom_bond_site_symmetry_2
_geom_bond_publ_flag
Cu1 N2 2.052(2) 2_655 ?
Cu1 N2 2.052(2) . ?
Cu1 N2 2.052(2) 3_665 ?
Cu1 N1 2.190(3) . ?
N1 C1 1.464(3) . ?
N1 C1 1.464(3) 2_655 ?
N1 C1 1.464(3) 3_665 ?
N2 C3 1.294(3) . ?
N2 C2 1.468(3) . ?
N3 C3 1.382(3) . ?
N3 C4 1.447(3) . ?
N3 C5 1.452(3) . ?
N4 C3 1.370(3) . ?
N4 C6 1.450(4) . ?
N4 C7 1.460(4) . ?
C1 C2 1.529(3) . ?

loop_
_geom_torsion_atom_site_label_1
_geom_torsion_atom_site_label_2
_geom_torsion_atom_site_label_3
_geom_torsion_atom_site_label_4
_geom_torsion
_geom_torsion_site_symmetry_1
_geom_torsion_site_symmetry_2
_geom_torsion_site_symmetry_3
_geom_torsion_site_symmetry_4
_geom_torsion_publ_flag
N2 Cu1 N1 C1 -106.72(12) 2_655 . . . ?
N2 Cu1 N1 C1 13.28(12) . . . . ?
N2 Cu1 N1 C1 133.28(12) 3_665 . . . ?
N2 Cu1 N1 C1 13.28(12) 2_655 . . 2_655 ?
N2 Cu1 N1 C1 133.28(12) . . . 2_655 ?
N2 Cu1 N1 C1 -106.72(12) 3_665 . . 2_655 ?
N2 Cu1 N1 C1 133.28(12) 2_655 . . 3_665 ?
N2 Cu1 N1 C1 -106.72(12) . . . 3_665 ?
N2 Cu1 N1 C1 13.28(12) 3_665 . . 3_665 ?
N2 Cu1 N2 C3 -103.5(2) 2_655 . . . ?
N2 Cu1 N2 C3 96.1(2) 3_665 . . . ?
N1 Cu1 N2 C3 176.3(2) . . . . ?
N2 Cu1 N2 C2 95.14(16) 2_655 . . . ?
N2 Cu1 N2 C2 -65.23(19) 3_665 . . . ?
N1 Cu1 N2 C2 14.96(15) . . . . ?
C1 N1 C1 C2 -151.5(2) 2_655 . . . ?
C1 N1 C1 C2 74.3(4) 3_665 . . . ?
Cu1 N1 C1 C2 -38.59(19) . . . . ?
C3 N2 C2 C1 155.7(2) . . . . ?
Cu1 N2 C2 C1 -40.5(2) . . . . ?
N1 C1 C2 N2 55.4(3) . . . . ?
C2 N2 C3 N4 -159.2(2) . . . . ?
Cu1 N2 C3 N4 41.2(3) . . . . ?
C2 N2 C3 N3 18.6(4) . . . . ?
Cu1 N2 C3 N3 -141.0(2) . . . . ?
C6 N4 C3 N2 17.1(4) . . . . ?
C7 N4 C3 N2 -136.7(3) . . . . ?
C6 N4 C3 N3 -160.8(3) . . . . ?
C7 N4 C3 N3 45.3(3) . . . . ?
C4 N3 C3 N2 46.3(4) . . . . ?
C5 N3 C3 N2 -150.3(3) . . . . ?
C4 N3 C3 N4 -135.8(3) . . . . ?
C5 N3 C3 N4 27.6(3) . . . . ?
